data_7007949
loop_
_publ_author_name
'Colis, Julie Clarissa F.'
'Larochelle, Christie'
'Staples, Richard'
'Herbst-Irmer, Regine'
'Patterson, Howard'

_publ_section_title
;
 Structural studies of lanthanide ion complexes of pure gold, pure
 silver and mixed metal (gold-silver) dicyanides.
;
_journal_issue 4
_journal_name_full 'Dalton transactions (Cambridge, England : 2003)'
_journal_page_first 675
_journal_page_last 679
_journal_paper_doi 10.1039/b413967d
_journal_year 2005
_chemical_formula_sum 'C6 H6 Au3 La N6 O3'
_chemical_formula_weight 939.98
_chemical_name_systematic
; 
 ? 
;
_space_group_IT_number 193
_symmetry_cell_setting hexagonal
_symmetry_Int_Tables_number 193
_symmetry_space_group_name_Hall '-P 6c 2'
_symmetry_space_group_name_H-M 'P 63/m c m'
_atom_sites_solution_hydrogens geom
_atom_sites_solution_primary direct
_atom_sites_solution_secondary difmap
_audit_creation_method SHELXL-97
_cell_angle_alpha 90.00
_cell_angle_beta 90.00
_cell_angle_gamma 120.00
_cell_formula_units_Z 2
_cell_length_a 6.664(2)
_cell_length_b 6.664(2)
_cell_length_c 18.741(3)
_cell_measurement_temperature 213(2)
_cell_volume 720.8(3)
_computing_cell_refinement 'SMART (BRUKER, V5.054, 1998)'
_computing_data_collection 'ASTRO (BRUKER, V5.007, 1997)'
_computing_data_reduction 'SAINT (BRUKER, V6.01, 1999)'
_computing_molecular_graphics 'SHELXTL (BRUKER, 1998, V5.1)'
_computing_publication_material 'XCIF (Sheldrick and BRUKER, 1997, V5.1)'
_computing_structure_refinement 'SHELXL-97 (Sheldrick, 1997)'
_computing_structure_solution 'SHELXS-97 (Sheldrick, 1990)'
_diffrn_ambient_temperature 213(2)
_diffrn_detector_area_resol_mean 836.6
_diffrn_measured_fraction_theta_full 1.000
_diffrn_measured_fraction_theta_max 1.000
_diffrn_measurement_device_type CCD
_diffrn_measurement_method '\w, 0.3 deg'
_diffrn_radiation_monochromator graphite
_diffrn_radiation_source 'normal-focus sealed tube'
_diffrn_radiation_type MoK\a
_diffrn_radiation_wavelength 0.71073
_diffrn_reflns_av_R_equivalents 0.0318
_diffrn_reflns_av_sigmaI/netI 0.0124
_diffrn_reflns_limit_h_max 8
_diffrn_reflns_limit_h_min -8
_diffrn_reflns_limit_k_max 6
_diffrn_reflns_limit_k_min -8
_diffrn_reflns_limit_l_max 24
_diffrn_reflns_limit_l_min -24
_diffrn_reflns_number 6508
_diffrn_reflns_theta_full 28.23
_diffrn_reflns_theta_max 28.23
_diffrn_reflns_theta_min 2.17
_diffrn_standards_decay_% 0
_diffrn_standards_interval_count 0
_diffrn_standards_number 0
_exptl_absorpt_coefficient_mu 33.350
_exptl_absorpt_correction_T_max 0.9456
_exptl_absorpt_correction_T_min 0.7435
_exptl_absorpt_correction_type empirical
_exptl_absorpt_process_details SADABS
_exptl_crystal_colour yellow
_exptl_crystal_density_diffrn 4.331
_exptl_crystal_density_method 'not measured'
_exptl_crystal_description Chunk
_exptl_crystal_F_000 804
_exptl_crystal_size_max 0.15
_exptl_crystal_size_mid 0.10
_exptl_crystal_size_min 0.10
_refine_diff_density_max 2.978
_refine_diff_density_min -9.213
_refine_diff_density_rms 0.361
_refine_ls_extinction_coef 0.0064(11)
_refine_ls_extinction_method none
_refine_ls_goodness_of_fit_ref 1.327
_refine_ls_hydrogen_treatment constr
_refine_ls_matrix_type full
_refine_ls_number_parameters 25
_refine_ls_number_reflns 359
_refine_ls_number_restraints 15
_refine_ls_restrained_S_all 1.301
_refine_ls_R_factor_all 0.0569
_refine_ls_R_factor_gt 0.0544
_refine_ls_shift/su_max 0.000
_refine_ls_shift/su_mean 0.000
_refine_ls_structure_factor_coef Fsqd
_refine_ls_weighting_details 'calc w=1/[\s^2^(Fo^2^)+(0.0000P)^2^+60.7368P] where P=(Fo^2^+2Fc^2^)/3'
_refine_ls_weighting_scheme calc
_refine_ls_wR_factor_gt 0.0821
_refine_ls_wR_factor_ref 0.0830
_reflns_number_gt 345
_reflns_number_total 359
_reflns_threshold_expression >2sigma(I)
_cod_data_source_file b413967d.txt
_cod_data_source_block hp4
_cod_depositor_comments
;
The following automatic conversions were performed:
'_exptl_absorpt_correction_type' value 'Empirical' changed to 'empirical'
according to '/home/saulius/struct/CIF-dictionaries/cif_core.dic'
dictionary named 'cif_core.dic' version 2.4.1 from 2010-06-29.

Automatic conversion script
Id: cif_fix_enum 1527 2010-12-29 10:47:43Z saulius 
;
_cod_original_sg_symbol_H-M P63/mcm
_cod_database_code 7007949

loop_
_symmetry_equiv_pos_as_xyz
'x, y, z'
'-y, x-y, z'
'-x+y, -x, z'
'-x, -y, z+1/2'
'y, -x+y, z+1/2'
'x-y, x, z+1/2'
'y, x, -z+1/2'
'x-y, -y, -z+1/2'
'-x, -x+y, -z+1/2'
'-y, -x, -z'
'-x+y, y, -z'
'x, x-y, -z'
'-x, -y, -z'
'y, -x+y, -z'
'x-y, x, -z'
'x, y, -z-1/2'
'-y, x-y, -z-1/2'
'-x+y, -x, -z-1/2'
'-y, -x, z-1/2'
'-x+y, y, z-1/2'
'x, x-y, z-1/2'
'y, x, z'
'x-y, -y, z'
'-x, -x+y, z'

loop_
_atom_site_label
_atom_site_type_symbol
_atom_site_fract_x
_atom_site_fract_y
_atom_site_fract_z
_atom_site_U_iso_or_equiv
_atom_site_adp_type
_atom_site_occupancy
_atom_site_symmetry_multiplicity
_atom_site_calc_flag
_atom_site_refinement_flags
_atom_site_disorder_assembly
_atom_site_disorder_group
La1 La 0.0000 0.0000 0.2500 0.0122(5) Uani 1 12 d SU . .
Au1 Au 0.5000 0.5000 0.0000 0.0170(3) Uani 1 4 d SU . .
N1 N 0.277(2) 0.277(2) 0.1474(7) 0.015(3) Uani 1 2 d SU . .
C1 C 0.357(3) 0.357(3) 0.0934(7) 0.007(3) Uani 1 2 d SU . .
O1 O 0.374(3) 0.0000 0.2500 0.023(5) Uani 1 4 d SDU . .
H1 H 0.449(6) 0.0000 0.2900(5) 0.028 Uiso 1 2 d SD . .

loop_
_atom_site_aniso_label
_atom_site_aniso_U_11
_atom_site_aniso_U_22
_atom_site_aniso_U_33
_atom_site_aniso_U_23
_atom_site_aniso_U_13
_atom_site_aniso_U_12
La1 0.0143(7) 0.0143(7) 0.0079(9) 0.000 0.000 0.0071(4)
Au1 0.0194(4) 0.0194(4) 0.0100(3) 0.0069(3) 0.0069(3) 0.0080(4)
N1 0.017(6) 0.017(6) 0.009(5) 0.004(4) 0.004(4) 0.007(7)
C1 0.010(6) 0.010(6) 0.005(5) -0.001(4) -0.001(4) 0.008(6)
O1 0.019(6) 0.058(14) 0.005(6) 0.000 0.000 0.029(7)

loop_
_atom_type_symbol
_atom_type_description
_atom_type_scat_dispersion_real
_atom_type_scat_dispersion_imag
_atom_type_scat_source
C C 0.0033 0.0016 'International Tables Vol C Tables 4.2.6.8 and 6.1.1.4'
H H 0.0000 0.0000 'International Tables Vol C Tables 4.2.6.8 and 6.1.1.4'
N N 0.0061 0.0033 'International Tables Vol C Tables 4.2.6.8 and 6.1.1.4'
O O 0.0106 0.0060 'International Tables Vol C Tables 4.2.6.8 and 6.1.1.4'
Au Au -2.0133 8.8022 'International Tables Vol C Tables 4.2.6.8 and 6.1.1.4'
La La -0.2871 2.4523 'International Tables Vol C Tables 4.2.6.8 and 6.1.1.4'

loop_
_geom_angle_atom_site_label_1
_geom_angle_atom_site_label_2
_geom_angle_atom_site_label_3
_geom_angle
_geom_angle_site_symmetry_1
_geom_angle_site_symmetry_3
_geom_angle_publ_flag
O1 La1 O1 120.000(2) 3 2 ?
O1 La1 O1 120.000(2) 3 . ?
O1 La1 O1 120.000(5) 2 . ?
O1 La1 N1 133.8(3) 3 16_556 ?
O1 La1 N1 69.76(12) 2 16_556 ?
O1 La1 N1 69.76(12) . 16_556 ?
O1 La1 N1 69.76(12) 3 2 ?
O1 La1 N1 69.76(12) 2 2 ?
O1 La1 N1 133.8(3) . 2 ?
N1 La1 N1 139.5(2) 16_556 2 ?
O1 La1 N1 69.76(13) 3 3 ?
O1 La1 N1 133.8(3) 2 3 ?
O1 La1 N1 69.76(12) . 3 ?
N1 La1 N1 139.5(2) 16_556 3 ?
N1 La1 N1 73.6(5) 2 3 ?
O1 La1 N1 133.8(3) 3 . ?
O1 La1 N1 69.76(12) 2 . ?
O1 La1 N1 69.76(12) . . ?
N1 La1 N1 92.4(6) 16_556 . ?
N1 La1 N1 73.6(5) 2 . ?
N1 La1 N1 73.6(5) 3 . ?
O1 La1 N1 69.76(12) 3 17_556 ?
O1 La1 N1 69.76(12) 2 17_556 ?
O1 La1 N1 133.8(3) . 17_556 ?
N1 La1 N1 73.6(5) 16_556 17_556 ?
N1 La1 N1 92.4(6) 2 17_556 ?
N1 La1 N1 139.5(3) 3 17_556 ?
N1 La1 N1 139.5(2) . 17_556 ?
O1 La1 N1 69.76(12) 3 18_556 ?
O1 La1 N1 133.8(3) 2 18_556 ?
O1 La1 N1 69.76(12) . 18_556 ?
N1 La1 N1 73.6(5) 16_556 18_556 ?
N1 La1 N1 139.5(3) 2 18_556 ?
N1 La1 N1 92.4(6) 3 18_556 ?
N1 La1 N1 139.5(2) . 18_556 ?
N1 La1 N1 73.6(5) 17_556 18_556 ?
C1 Au1 C1 180.0(11) . 13_665 ?
C1 Au1 Au1 76.2(2) . 2_655 ?
C1 Au1 Au1 103.8(2) 13_665 2_655 ?
C1 Au1 Au1 103.8(2) . 2_665 ?
C1 Au1 Au1 76.2(2) 13_665 2_665 ?
Au1 Au1 Au1 180.0 2_655 2_665 ?
C1 Au1 Au1 76.2(2) . 3_565 ?
C1 Au1 Au1 103.8(2) 13_665 3_565 ?
Au1 Au1 Au1 120.0 2_655 3_565 ?
Au1 Au1 Au1 60.0 2_665 3_565 ?
C1 Au1 Au1 103.8(2) . 3_665 ?
C1 Au1 Au1 76.2(2) 13_665 3_665 ?
Au1 Au1 Au1 60.0 2_655 3_665 ?
Au1 Au1 Au1 120.0 2_665 3_665 ?
Au1 Au1 Au1 180.0 3_565 3_665 ?
C1 N1 La1 164.1(14) . . ?
N1 C1 Au1 179.3(18) . . ?
La1 O1 H1 124(2) . . ?

loop_
_geom_bond_atom_site_label_1
_geom_bond_atom_site_label_2
_geom_bond_distance
_geom_bond_site_symmetry_2
_geom_bond_publ_flag
La1 O1 2.496(19) 3 ?
La1 O1 2.496(19) 2 ?
La1 O1 2.496(19) . ?
La1 N1 2.664(14) 16_556 ?
La1 N1 2.664(14) 2 ?
La1 N1 2.664(14) 3 ?
La1 N1 2.664(14) . ?
La1 N1 2.664(14) 17_556 ?
La1 N1 2.664(14) 18_556 ?
Au1 C1 1.994(14) . ?
Au1 C1 1.994(14) 13_665 ?
Au1 Au1 3.3320(10) 2_655 ?
Au1 Au1 3.3320(10) 2_665 ?
Au1 Au1 3.3320(10) 3_565 ?
Au1 Au1 3.3320(10) 3_665 ?
N1 C1 1.14(2) . ?
O1 H1 0.90(2) . ?

loop_
_geom_torsion_atom_site_label_1
_geom_torsion_atom_site_label_2
_geom_torsion_atom_site_label_3
_geom_torsion_atom_site_label_4
_geom_torsion
_geom_torsion_site_symmetry_1
_geom_torsion_site_symmetry_2
_geom_torsion_site_symmetry_3
_geom_torsion_site_symmetry_4
_geom_torsion_publ_flag
O1 La1 N1 C1 0.000(4) 3 . . . ?
O1 La1 N1 C1 -112.63(11) 2 . . . ?
O1 La1 N1 C1 112.63(11) . . . . ?
N1 La1 N1 C1 180.000(4) 16_556 . . . ?
N1 La1 N1 C1 -38.65(15) 2 . . . ?
N1 La1 N1 C1 38.65(15) 3 . . . ?
N1 La1 N1 C1 -112.63(11) 17_556 . . . ?
N1 La1 N1 C1 112.63(11) 18_556 . . . ?
La1 N1 C1 Au1 180(17) . . . . ?
C1 Au1 C1 N1 -117(100) 13_665 . . . ?
Au1 Au1 C1 N1 116.9(2) 2_655 . . . ?
Au1 Au1 C1 N1 -63.1(2) 2_665 . . . ?
Au1 Au1 C1 N1 -116.89(8) 3_565 . . . ?
Au1 Au1 C1 N1 63.11(8) 3_665 . . . ?
